data_8100727
loop_
_publ_author_name
'So, Won-Wook'
'Martin, Benjamin R.'
'Dorhout, Peter K.'

_publ_section_title
;
Crystal structure of caesium tetrathioantimonate(V), Cs~3~SbS~4~
;
_journal_issue 3
_journal_name_full 'Zeitschrift f\"ur Kristallographie - New Crystal Structures'
_journal_page_first 302
_journal_page_last 302
_journal_volume 217
_journal_year 2002
_chemical_formula_structural 'Cs3 Sb S4'
_chemical_formula_sum 'Cs3 S4 Sb'
_chemical_formula_weight 648.72
_space_group_IT_number 62
_symmetry_cell_setting orthorhombic
_symmetry_space_group_name_Hall '-P 2ac 2n'
_symmetry_space_group_name_H-M 'P n m a'
_cell_angle_alpha 90.00
_cell_angle_beta 90.00
_cell_angle_gamma 90.00
_cell_formula_units_Z 4
_cell_length_a 9.9398(19)
_cell_length_b 11.667(2)
_cell_length_c 9.9912(17)
_cell_measurement_temperature 298(2)
_cell_volume 1158.7(4)
_diffrn_ambient_temperature 298(2)
_exptl_crystal_density_diffrn 3.719
_cod_depositor_comments
;
The following automatic conversions were performed:
'_symmetry_cell_setting' value 'Orthorhombic' changed to 'orthorhombic'
according to '/home/saulius/struct/CIF-dictionaries/cif_core.dic'
dictionary named 'cif_core.dic' version 2.4.1 from 2010-06-29.

Automatic conversion script
Id: cif_fix_enum 1527 2010-12-29 10:47:43Z saulius 
;
_cod_original_formula_sum 'Cs3 Sb S4'
_cod_database_code 8100727

loop_
_symmetry_equiv_pos_as_xyz
'x, y, z'
'-x+1/2, -y, z+1/2'
'-x, y+1/2, -z'
'x+1/2, -y+1/2, -z+1/2'
'-x, -y, -z'
'x-1/2, y, -z-1/2'
'x, -y-1/2, z'
'-x-1/2, y-1/2, z-1/2'

loop_
_atom_site_label
_atom_site_type_symbol
_atom_site_fract_x
_atom_site_fract_y
_atom_site_fract_z
_atom_site_U_iso_or_equiv
_atom_site_adp_type
_atom_site_occupancy
_atom_site_symmetry_multiplicity
_atom_site_Wyckoff_symbol
_atom_site_calc_flag
_atom_site_refinement_flags
_atom_site_disorder_assembly
_atom_site_disorder_group
Cs1 Cs 0.34697(17) 0.2500 0.58757(17) 0.0475(5) Uani 1 4 c d S . .
Cs2 Cs 0.54519(12) 0.04146(9) 0.20464(11) 0.0330(3) Uani 1 8 d d . . .
Sb1 Sb 0.27496(15) 0.2500 0.01883(15) 0.0211(4) Uani 1 4 c d S . .
S1 S 0.2967(6) 0.2500 0.2512(5) 0.0277(16) Uani 1 4 c d S . .
S2 S 0.4894(6) 0.2500 0.9252(6) 0.0317(17) Uani 1 4 c d S . .
S3 S 0.3366(5) -0.0844(4) 0.4541(5) 0.0404(13) Uani 1 8 d d . . .

loop_
_atom_site_aniso_label
_atom_site_aniso_U_11
_atom_site_aniso_U_22
_atom_site_aniso_U_33
_atom_site_aniso_U_23
_atom_site_aniso_U_13
_atom_site_aniso_U_12
Cs1 0.0403(11) 0.0683(13) 0.0339(11) 0.000 -0.0064(9) 0.000
Cs2 0.0395(7) 0.0241(6) 0.0353(7) -0.0009(5) 0.0024(6) 0.0000(6)
Sb1 0.0246(9) 0.0200(9) 0.0186(10) 0.000 -0.0008(8) 0.000
S1 0.042(4) 0.024(3) 0.017(4) 0.000 0.004(3) 0.000
S2 0.032(4) 0.032(4) 0.031(4) 0.000 0.005(3) 0.000
S3 0.040(3) 0.040(3) 0.040(3) 0.013(2) -0.005(2) -0.012(2)

loop_
_geom_bond_atom_site_label_1
_geom_bond_atom_site_label_2
_geom_bond_distance
_geom_bond_site_symmetry_2
_geom_bond_publ_flag
Cs1 S1 3.398(6) . ?
Cs1 S2 3.556(6) 6_557 ?
Cs1 S2 3.659(7) . ?
Cs1 S3 3.715(5) 3_656 ?
Cs1 S3 3.715(5) 5_656 ?
Cs1 S3 4.124(5) . ?
Cs1 S3 4.124(5) 7_565 ?
Cs1 Cs2 4.1258(15) 3_656 ?
Cs1 Cs2 4.1258(15) 5_656 ?
Cs1 Sb1 4.368(2) 1_556 ?
Cs1 Sb1 4.385(3) 6_656 ?
Cs1 Cs2 4.8416(19) 6_556 ?
Cs2 S1 3.498(5) . ?
Cs2 S1 3.516(5) 6_656 ?
Cs2 S3 3.559(5) . ?
Cs2 S3 3.614(5) 6_656 ?
Cs2 S3 3.641(5) 5_656 ?
Cs2 S2 3.656(3) 5_656 ?
Cs2 S2 3.744(5) 1_554 ?
Cs2 Sb1 4.0719(17) . ?
Cs2 Cs1 4.1258(15) 5_656 ?
Cs2 Cs2 4.297(2) 5_655 ?
Cs2 Sb1 4.3324(17) 6_656 ?
Cs2 Sb1 4.4434(15) 5_655 ?
Sb1 S3 2.320(4) 2_554 ?
Sb1 S3 2.320(4) 8_665 ?
Sb1 S2 2.328(6) 1_554 ?
Sb1 S1 2.332(6) . ?
Sb1 Cs2 4.0719(17) 7_565 ?
Sb1 Cs2 4.3324(17) 4_455 ?
Sb1 Cs2 4.3324(17) 6_556 ?
Sb1 Cs1 4.368(2) 1_554 ?
Sb1 Cs1 4.385(3) 6_556 ?
Sb1 Cs2 4.4434(15) 5_655 ?
Sb1 Cs2 4.4434(15) 3_655 ?
S1 Cs2 3.498(5) 7_565 ?
S1 Cs2 3.516(5) 6_556 ?
S1 Cs2 3.516(5) 4_455 ?
S2 Sb1 2.328(6) 1_556 ?
S2 Cs1 3.556(6) 6_657 ?
S2 Cs2 3.656(3) 5_656 ?
S2 Cs2 3.656(3) 3_656 ?
S2 Cs2 3.744(5) 7_566 ?
S2 Cs2 3.744(5) 1_556 ?
S3 Sb1 2.320(4) 2 ?
S3 Cs2 3.614(5) 6_556 ?
S3 Cs2 3.641(5) 5_656 ?
S3 Cs1 3.715(5) 5_656 ?
